data_7230631
loop_
_publ_author_name
'Shukla, Rahul'
'Chopra, Deepak'

_publ_section_title
;
 Characterization of the short O&#xE001;C&#x22EF;O&#xE001;C \p-hole tetrel
 bond in the solid state
;
_journal_issue 24
_journal_name_full CrystEngComm
_journal_page_first 3308
_journal_paper_doi 10.1039/C8CE00697K
_journal_volume 20
_journal_year 2018
_chemical_formula_moiety 'C6 Cl4 O2'
_chemical_formula_sum 'C6 Cl4 O2'
_chemical_formula_weight 245.86
_space_group_crystal_system monoclinic
_space_group_IT_number 14
_space_group_name_Hall '-P 2ybc'
_space_group_name_H-M_alt 'P 1 21/c 1'
_symmetry_space_group_name_Hall '-P 2ybc'
_symmetry_space_group_name_H-M 'P 1 21/c 1'
_audit_creation_method SHELXL-2014/7
_audit_update_record
;
2018-04-29 deposited with the CCDC.
2018-05-14 downloaded from the CCDC.
;
_cell_angle_alpha 90
_cell_angle_beta 105.946(4)
_cell_angle_gamma 90
_cell_formula_units_Z 2
_cell_length_a 8.5371(7)
_cell_length_b 5.6623(4)
_cell_length_c 8.6712(7)
_cell_measurement_reflns_used 3190
_cell_measurement_temperature 100(2)
_cell_measurement_theta_max 35.61
_cell_measurement_theta_min 2.48
_cell_volume 403.03(6)
_computing_structure_refinement 'SHELXL-2014/7 (Sheldrick, 2014)'
_diffrn_ambient_temperature 100(2)
_diffrn_measured_fraction_theta_full 0.984
_diffrn_measured_fraction_theta_max 0.990
_diffrn_measurement_device_type 'Bruker APEX-II CCD'
_diffrn_measurement_method '\f and \w scans'
_diffrn_radiation_type MoK\a
_diffrn_radiation_wavelength 0.71073
_diffrn_reflns_av_R_equivalents 0.0304
_diffrn_reflns_av_unetI/netI 0.0276
_diffrn_reflns_Laue_measured_fraction_full 0.984
_diffrn_reflns_Laue_measured_fraction_max 0.990
_diffrn_reflns_limit_h_max 12
_diffrn_reflns_limit_h_min -12
_diffrn_reflns_limit_k_max 8
_diffrn_reflns_limit_k_min -7
_diffrn_reflns_limit_l_max 12
_diffrn_reflns_limit_l_min -11
_diffrn_reflns_number 4503
_diffrn_reflns_point_group_measured_fraction_full 0.984
_diffrn_reflns_point_group_measured_fraction_max 0.990
_diffrn_reflns_theta_full 25.242
_diffrn_reflns_theta_max 30.508
_diffrn_reflns_theta_min 2.481
_exptl_absorpt_coefficient_mu 1.412
_exptl_absorpt_correction_T_max 0.7461
_exptl_absorpt_correction_T_min 0.5033
_exptl_absorpt_correction_type empirical
_exptl_absorpt_process_details SABABS
_exptl_crystal_colour yellow
_exptl_crystal_density_diffrn 2.026
_exptl_crystal_description block
_exptl_crystal_F_000 240
_exptl_crystal_size_max 0.80
_exptl_crystal_size_mid 0.62
_exptl_crystal_size_min 0.41
_refine_diff_density_max 0.498
_refine_diff_density_min -0.293
_refine_diff_density_rms 0.082
_refine_ls_extinction_method none
_refine_ls_goodness_of_fit_ref 1.057
_refine_ls_hydrogen_treatment undef
_refine_ls_matrix_type full
_refine_ls_number_parameters 55
_refine_ls_number_reflns 1219
_refine_ls_number_restraints 0
_refine_ls_restrained_S_all 1.057
_refine_ls_R_factor_all 0.0382
_refine_ls_R_factor_gt 0.0340
_refine_ls_shift/su_max 0.000
_refine_ls_shift/su_mean 0.000
_refine_ls_structure_factor_coef Fsqd
_refine_ls_weighting_details 'w=1/[\s^2^(Fo^2^)+(0.0455P)^2^+0.3251P] where P=(Fo^2^+2Fc^2^)/3'
_refine_ls_weighting_scheme calc
_refine_ls_wR_factor_gt 0.0891
_refine_ls_wR_factor_ref 0.0919
_reflns_Friedel_coverage 0.000
_reflns_number_gt 1093
_reflns_number_total 1219
_reflns_threshold_expression 'I > 2\s(I)'
_cod_data_source_file c8ce00697k2.cif
_cod_data_source_block ClBQ
_cod_depositor_comments 'Adding full bibliography for 7230630--7230631.cif.'
_cod_original_cell_volume 403.03(5)
_cod_database_code 7230631
_shelx_shelxl_version_number 2014/7
_shelx_space_group_comment
;
The symmetry employed for this shelxl refinement is uniquely defined
by the following loop, which should always be used as a source of
symmetry information in preference to the above space-group names.
They are only intended as comments.
;

loop_
_space_group_symop_operation_xyz
'x, y, z'
'-x, y+1/2, -z+1/2'
'-x, -y, -z'
'x, -y-1/2, z-1/2'

loop_
_atom_site_label
_atom_site_type_symbol
_atom_site_fract_x
_atom_site_fract_y
_atom_site_fract_z
_atom_site_U_iso_or_equiv
_atom_site_adp_type
_atom_site_occupancy
_atom_site_site_symmetry_order
_atom_site_calc_flag
Cl1 Cl 0.83202(6) 0.77617(8) 0.19323(5) 0.02758(15) Uani 1 1 d
Cl2 Cl 0.82522(6) 1.23023(8) -0.02686(6) 0.02782(15) Uani 1 1 d
O1 O 0.50497(17) 0.6036(2) 0.16493(14) 0.0244(3) Uani 1 1 d
C1 C 0.6560(2) 0.9050(3) 0.08437(17) 0.0175(3) Uani 1 1 d
C3 C 0.5028(2) 0.7876(3) 0.09315(17) 0.0168(3) Uani 1 1 d
C2 C 0.6533(2) 1.0985(3) -0.00538(17) 0.0170(3) Uani 1 1 d

loop_
_atom_site_aniso_label
_atom_site_aniso_U_11
_atom_site_aniso_U_22
_atom_site_aniso_U_33
_atom_site_aniso_U_23
_atom_site_aniso_U_13
_atom_site_aniso_U_12
Cl1 0.0288(3) 0.0305(2) 0.0213(2) 0.00356(15) 0.00330(17) 0.01052(17)
Cl2 0.0289(3) 0.0299(2) 0.0263(2) -0.00198(15) 0.01050(18) -0.00881(16)
O1 0.0434(8) 0.0162(5) 0.0153(5) 0.0038(4) 0.0108(5) 0.0014(5)
C1 0.0237(7) 0.0175(7) 0.0110(6) -0.0010(5) 0.0042(5) 0.0041(6)
C3 0.0293(8) 0.0131(7) 0.0089(6) -0.0005(5) 0.0070(5) 0.0012(6)
C2 0.0237(7) 0.0167(7) 0.0116(6) -0.0019(5) 0.0068(5) -0.0015(6)

loop_
_atom_type_symbol
_atom_type_description
_atom_type_scat_dispersion_real
_atom_type_scat_dispersion_imag
_atom_type_scat_source
C C 0.0033 0.0016 'International Tables Vol C Tables 4.2.6.8 and 6.1.1.4'
O O 0.0106 0.0060 'International Tables Vol C Tables 4.2.6.8 and 6.1.1.4'
Cl Cl 0.1484 0.1585 'International Tables Vol C Tables 4.2.6.8 and 6.1.1.4'

loop_
_geom_angle_atom_site_label_1
_geom_angle_atom_site_label_2
_geom_angle_atom_site_label_3
_geom_angle
_geom_angle_site_symmetry_1
_geom_angle_site_symmetry_3
C2 C1 C3 121.31(14) . .
C2 C1 Cl1 122.93(13) . .
C3 C1 Cl1 115.75(11) . .
O1 C3 C2 121.40(15) . 3_675
O1 C3 C1 121.39(15) . .
C2 C3 C1 117.18(13) 3_675 .
C1 C2 C3 121.42(14) . 3_675
C1 C2 Cl2 122.96(13) . .
C3 C2 Cl2 115.61(11) 3_675 .

loop_
_geom_bond_atom_site_label_1
_geom_bond_atom_site_label_2
_geom_bond_distance
_geom_bond_site_symmetry_2
Cl1 C1 1.7032(16) .
Cl2 C2 1.7012(16) .
O1 C3 1.2108(19) .
C1 C2 1.341(2) .
C1 C3 1.488(2) .
C3 C2 1.488(2) 3_675
C2 C3 1.488(2) 3_675

loop_
_geom_torsion_atom_site_label_1
_geom_torsion_atom_site_label_2
_geom_torsion_atom_site_label_3
_geom_torsion_atom_site_label_4
_geom_torsion
_geom_torsion_site_symmetry_4
C2 C1 C3 O1 174.72(15) .
Cl1 C1 C3 O1 -4.70(19) .
C2 C1 C3 C2 -3.2(2) 3_675
Cl1 C1 C3 C2 177.34(10) 3_675
C3 C1 C2 C3 3.4(2) 3_675
Cl1 C1 C2 C3 -177.24(11) 3_675
C3 C1 C2 Cl2 -176.69(11) .
Cl1 C1 C2 Cl2 2.7(2) .
